data_4309072
loop_
_publ_author_name
'Christian J. Doonan'
'Andrew J. Millar'
'David J. Nielsen'
'Charles G. Young'

_publ_section_title
;
cis-Dioxomolybdenum(VI) and Oxo(phosphine oxide)molybdenum(IV) Complexes:
Steric and Electronic Fine-Tuning of cis-[MoOS]2+ Precursors
;
_journal_name_full 'Inorganic Chemistry'
_journal_page_first 4506
_journal_page_last 4514
_journal_paper_doi 10.1021/ic050052v
_journal_volume 44
_journal_year 2005
_chemical_formula_sum 'C28 H41 B Mo N6 O3'
_chemical_formula_weight 616.42
_chemical_name_systematic
;
cis-(2-sec-butylphenolato){hydrotris(3-isopropyl-
pyrazol-1-yl)borato}dioxomolybdenum(VI)
;
_space_group_IT_number 61
_symmetry_cell_setting orthorhombic
_symmetry_space_group_name_Hall '-P 2ac 2ab'
_symmetry_space_group_name_H-M 'P b c a'
_atom_sites_solution_hydrogens geom
_atom_sites_solution_primary direct
_atom_sites_solution_secondary difmap
_audit_creation_method SHELXL-97
_cell_angle_alpha 90.00
_cell_angle_beta 90.00
_cell_angle_gamma 90.00
_cell_formula_units_Z 8
_cell_length_a 8.2162(6)
_cell_length_b 19.5964(14)
_cell_length_c 38.418(3)
_cell_measurement_reflns_used 3391
_cell_measurement_temperature 566(2)
_cell_measurement_theta_max 20.36
_cell_measurement_theta_min 2.33
_cell_volume 6185.6(8)
_computing_cell_refinement 'Bruker SMART'
_computing_data_collection 'Bruker SMART'
_computing_data_reduction 'Bruker SAINT'
_computing_molecular_graphics 'Bruker SHELXTL'
_computing_publication_material 'Bruker SHELXTL'
_computing_structure_refinement 'Bruker SHELXTL, SHELXL-97 (Sheldrick, 1997)'
_computing_structure_solution 'Bruker SHELXTL'
_diffrn_ambient_temperature 566(2)
_diffrn_measured_fraction_theta_full 0.989
_diffrn_measured_fraction_theta_max 0.989
_diffrn_measurement_device_type 'CCD area detector'
_diffrn_measurement_method 'phi and omega scans'
_diffrn_radiation_monochromator graphite
_diffrn_radiation_source 'fine-focus sealed tube'
_diffrn_radiation_type MoK\a
_diffrn_radiation_wavelength 0.71073
_diffrn_reflns_av_R_equivalents 0.1014
_diffrn_reflns_av_sigmaI/netI 0.1026
_diffrn_reflns_limit_h_max 5
_diffrn_reflns_limit_h_min -10
_diffrn_reflns_limit_k_max 23
_diffrn_reflns_limit_k_min -25
_diffrn_reflns_limit_l_max 49
_diffrn_reflns_limit_l_min -49
_diffrn_reflns_number 36300
_diffrn_reflns_theta_full 27.60
_diffrn_reflns_theta_max 27.60
_diffrn_reflns_theta_min 1.06
_exptl_absorpt_coefficient_mu 0.417
_exptl_absorpt_correction_type none
_exptl_crystal_colour orange
_exptl_crystal_density_diffrn 1.324
_exptl_crystal_density_method 'not measured'
_exptl_crystal_description plate
_exptl_crystal_F_000 2674
_exptl_crystal_size_max 0.30
_exptl_crystal_size_mid 0.25
_exptl_crystal_size_min 0.05
_refine_diff_density_max 0.821
_refine_diff_density_min -0.581
_refine_diff_density_rms 0.106
_refine_ls_extinction_method none
_refine_ls_goodness_of_fit_ref 0.964
_refine_ls_hydrogen_treatment mixed
_refine_ls_matrix_type full
_refine_ls_number_parameters 345
_refine_ls_number_reflns 7106
_refine_ls_number_restraints 6
_refine_ls_restrained_S_all 0.965
_refine_ls_R_factor_all 0.1448
_refine_ls_R_factor_gt 0.0651
_refine_ls_shift/su_max 0.000
_refine_ls_shift/su_mean 0.000
_refine_ls_structure_factor_coef Fsqd
_refine_ls_weighting_details 'calc w=1/[\s^2^(Fo^2^)+(0.0735P)^2^+0.0000P] where P=(Fo^2^+2Fc^2^)/3'
_refine_ls_weighting_scheme calc
_refine_ls_wR_factor_gt 0.1458
_refine_ls_wR_factor_ref 0.1773
_reflns_number_gt 3472
_reflns_number_total 7106
_reflns_threshold_expression >2sigma(I)
_cod_data_source_file ic050052vsi20041222_062719_2.cif
_cod_data_source_block Complex_2
_cod_depositor_comments
;
The following automatic conversions were performed:
'_symmetry_cell_setting' value 'Orthorhombic' changed to 'orthorhombic'
according to '/home/saulius/struct/CIF-dictionaries/cif_core.dic'
dictionary named 'cif_core.dic' version 2.4.1 from 2010-06-29.

Automatic conversion script
Id: cif_fix_enum 1527 2010-12-29 10:47:43Z saulius 
;
_cod_database_code 4309072

loop_
_symmetry_equiv_pos_as_xyz
'x, y, z'
'-x+1/2, -y, z+1/2'
'-x, y+1/2, -z+1/2'
'x+1/2, -y+1/2, -z'
'-x, -y, -z'
'x-1/2, y, -z-1/2'
'x, -y-1/2, z-1/2'
'-x-1/2, y-1/2, z'

loop_
_atom_site_label
_atom_site_type_symbol
_atom_site_fract_x
_atom_site_fract_y
_atom_site_fract_z
_atom_site_U_iso_or_equiv
_atom_site_adp_type
_atom_site_occupancy
_atom_site_symmetry_multiplicity
_atom_site_calc_flag
_atom_site_refinement_flags
_atom_site_disorder_assembly
_atom_site_disorder_group
C28 C 0.4543(8) 0.1005(4) 0.1947(2) 0.087(2) Uani 1 1 d . . .
H28A H 0.5464 0.1012 0.2101 0.130 Uiso 1 1 calc R . .
H28B H 0.4901 0.0908 0.1715 0.130 Uiso 1 1 calc R . .
H28C H 0.3793 0.0659 0.2021 0.130 Uiso 1 1 calc R . .
N32 N 0.0747(5) 0.2884(2) 0.08601(11) 0.0429(11) Uani 1 1 d . . .
O1 O 0.4637(4) 0.3071(2) 0.14823(10) 0.0538(11) Uani 1 1 d . . .
O2 O 0.5590(4) 0.29384(18) 0.07917(10) 0.0533(10) Uani 1 1 d . . .
O3 O 0.5715(4) 0.18535(18) 0.12102(10) 0.0511(10) Uani 1 1 d . . .
C17 C 0.6579(8) 0.0760(3) 0.0337(2) 0.101(3) Uani 1 1 d . . .
H17A H 0.7745 0.0748 0.0320 0.151 Uiso 1 1 calc R . .
H17B H 0.6110 0.0580 0.0128 0.151 Uiso 1 1 calc R . .
H17C H 0.6236 0.0490 0.0532 0.151 Uiso 1 1 calc R . .
C6 C 0.5577(7) 0.4033(3) 0.17934(16) 0.0608(17) Uani 1 1 d D . .
Mo1 Mo 0.44774(5) 0.25088(3) 0.109173(11) 0.04214(16) Uani 1 1 d . . .
N11 N 0.3442(5) 0.18703(19) 0.06753(11) 0.0372(10) Uani 1 1 d . . .
N21 N 0.2360(5) 0.1964(2) 0.13908(11) 0.0419(11) Uani 1 1 d . . .
N22 N 0.0859(5) 0.1873(2) 0.12437(12) 0.0416(11) Uani 1 1 d . . .
B1 B 0.0520(8) 0.2103(3) 0.08724(18) 0.0498(17) Uani 1 1 d . . .
H1 H -0.0584 0.1976 0.0801 0.060 Uiso 1 1 calc R . .
N12 N 0.1789(5) 0.1790(2) 0.06277(11) 0.0402(11) Uani 1 1 d . . .
C1 C 0.4331(6) 0.3583(3) 0.17188(13) 0.0419(13) Uani 1 1 d . . .
N31 N 0.2243(5) 0.3176(2) 0.09289(11) 0.0401(11) Uani 1 1 d . . .
C15 C 0.4192(6) 0.1528(3) 0.04179(13) 0.0399(13) Uani 1 1 d . . .
C23 C -0.0112(7) 0.1572(3) 0.14730(15) 0.0503(15) Uani 1 1 d . . .
H23 H -0.1198 0.1460 0.1436 0.060 Uiso 1 1 calc R . .
C24 C 0.0730(7) 0.1455(3) 0.17696(16) 0.0548(16) Uani 1 1 d . . .
H24 H 0.0339 0.1249 0.1971 0.066 Uiso 1 1 calc R . .
C33 C -0.0306(7) 0.3386(3) 0.07786(15) 0.0533(15) Uani 1 1 d . . .
H33 H -0.1400 0.3324 0.0724 0.064 Uiso 1 1 calc R . .
C25 C 0.2287(7) 0.1702(3) 0.17153(14) 0.0466(14) Uani 1 1 d . . .
C35 C 0.2078(7) 0.3856(3) 0.08787(13) 0.0445(14) Uani 1 1 d . . .
C34 C 0.0479(7) 0.4002(3) 0.07878(15) 0.0546(15) Uani 1 1 d . . .
H34 H 0.0034 0.4430 0.0743 0.066 Uiso 1 1 calc R . .
C36 C 0.3488(8) 0.4339(3) 0.09167(15) 0.0579(16) Uani 1 1 d . . .
H36 H 0.4315 0.4125 0.1065 0.069 Uiso 1 1 calc R . .
C16 C 0.6021(6) 0.1494(3) 0.03881(14) 0.0445(13) Uani 1 1 d . . .
H16 H 0.6490 0.1664 0.0606 0.053 Uiso 1 1 calc R . .
C13 C 0.1578(7) 0.1402(3) 0.03428(14) 0.0488(14) Uani 1 1 d . . .
H13 H 0.0577 0.1273 0.0251 0.059 Uiso 1 1 calc R . .
C4 C 0.3736(10) 0.4558(3) 0.22058(17) 0.072(2) Uani 1 1 d . . .
H4 H 0.3545 0.4888 0.2375 0.087 Uiso 1 1 calc R . .
C14 C 0.3051(7) 0.1228(3) 0.02093(14) 0.0513(15) Uani 1 1 d . . .
H14 H 0.3245 0.0959 0.0014 0.062 Uiso 1 1 calc R . .
C37 C 0.2915(9) 0.5009(3) 0.10905(19) 0.091(3) Uani 1 1 d . . .
H37A H 0.3827 0.5311 0.1118 0.136 Uiso 1 1 calc R . .
H37B H 0.2455 0.4909 0.1314 0.136 Uiso 1 1 calc R . .
H37C H 0.2108 0.5224 0.0947 0.136 Uiso 1 1 calc R . .
C18 C 0.6607(8) 0.1947(3) 0.00941(16) 0.075(2) Uani 1 1 d . . .
H18A H 0.7771 0.1920 0.0078 0.113 Uiso 1 1 calc R . .
H18B H 0.6292 0.2411 0.0139 0.113 Uiso 1 1 calc R . .
H18C H 0.6130 0.1799 -0.0121 0.113 Uiso 1 1 calc R . .
C38 C 0.4246(9) 0.4492(3) 0.05574(17) 0.081(2) Uani 1 1 d . . .
H38A H 0.5157 0.4794 0.0586 0.122 Uiso 1 1 calc R . .
H38B H 0.3447 0.4704 0.0411 0.122 Uiso 1 1 calc R . .
H38C H 0.4607 0.4074 0.0453 0.122 Uiso 1 1 calc R . .
C5 C 0.5220(9) 0.4525(3) 0.20471(17) 0.0705(19) Uani 1 1 d . . .
H5 H 0.6019 0.4838 0.2109 0.085 Uiso 1 1 calc R . .
C2 C 0.2839(7) 0.3620(3) 0.18723(17) 0.0616(17) Uani 1 1 d . . .
H2 H 0.2023 0.3314 0.1811 0.074 Uiso 1 1 calc R . .
C27 C 0.3231(10) 0.1892(4) 0.23234(17) 0.102(3) Uani 1 1 d . . .
H27A H 0.4173 0.1874 0.2471 0.152 Uiso 1 1 calc R . .
H27B H 0.2422 0.1580 0.2409 0.152 Uiso 1 1 calc R . .
H27C H 0.2798 0.2346 0.2323 0.152 Uiso 1 1 calc R . .
C3 C 0.2550(9) 0.4119(4) 0.21201(18) 0.078(2) Uani 1 1 d . . .
H3 H 0.1536 0.4150 0.2227 0.094 Uiso 1 1 calc R . .
C26 C 0.3707(7) 0.1692(3) 0.19544(15) 0.0547(15) Uani 1 1 d . . .
H26 H 0.4489 0.2032 0.1870 0.066 Uiso 1 1 calc R . .
C7 C 0.7311(9) 0.3817(5) 0.1679(4) 0.061(5) Uiso 0.471(14) 1 d PD . .
C9 C 0.7574(10) 0.4906(4) 0.1390(2) 0.105(3) Uiso 1 1 d D . .
C10 C 0.8203(16) 0.3185(5) 0.1822(4) 0.046(4) Uiso 0.471(14) 1 d PD . .
C8 C 0.8488(13) 0.4423(5) 0.1635(3) 0.073(5) Uiso 0.471(14) 1 d PD . .
C7' C 0.7138(14) 0.4096(7) 0.1554(3) 0.063(4) Uiso 0.529(14) 1 d PD . .
C8' C 0.8526(19) 0.3877(7) 0.1799(4) 0.134(8) Uiso 0.529(14) 1 d PD . .
C9' C 0.8218(18) 0.3194(6) 0.1982(4) 0.071(4) Uiso 0.529(14) 1 d PD . .

loop_
_atom_site_aniso_label
_atom_site_aniso_U_11
_atom_site_aniso_U_22
_atom_site_aniso_U_33
_atom_site_aniso_U_23
_atom_site_aniso_U_13
_atom_site_aniso_U_12
C28 0.069(5) 0.082(5) 0.110(6) 0.008(5) -0.023(5) 0.022(4)
N32 0.029(3) 0.045(3) 0.054(3) 0.001(2) -0.003(2) 0.004(2)
O1 0.039(2) 0.059(3) 0.063(3) -0.023(2) -0.006(2) -0.0046(19)
O2 0.044(2) 0.049(2) 0.066(3) -0.0066(19) 0.003(2) -0.0106(19)
O3 0.034(2) 0.061(3) 0.058(2) -0.0058(19) -0.0118(19) 0.0098(19)
C17 0.049(4) 0.058(5) 0.195(9) 0.020(5) 0.025(5) 0.013(4)
C6 0.045(4) 0.070(4) 0.067(4) -0.022(3) -0.001(3) -0.004(3)
Mo1 0.0284(2) 0.0475(3) 0.0505(3) -0.0063(3) -0.0035(2) -0.0054(2)
N11 0.027(2) 0.036(2) 0.049(3) -0.004(2) -0.002(2) -0.005(2)
N21 0.033(2) 0.044(3) 0.049(3) -0.002(2) -0.002(2) -0.003(2)
N22 0.030(3) 0.041(3) 0.054(3) 0.000(2) 0.000(2) -0.005(2)
B1 0.029(3) 0.051(4) 0.069(5) 0.003(4) -0.012(4) -0.007(3)
N12 0.029(2) 0.042(3) 0.050(3) -0.005(2) -0.007(2) -0.003(2)
C1 0.035(3) 0.046(3) 0.045(3) 0.003(3) -0.006(3) -0.004(3)
N31 0.034(3) 0.035(2) 0.051(3) -0.001(2) -0.008(2) -0.006(2)
C15 0.039(3) 0.035(3) 0.045(3) 0.000(2) -0.003(3) -0.004(3)
C23 0.035(3) 0.042(3) 0.073(4) 0.001(3) 0.010(3) -0.006(3)
C24 0.055(4) 0.051(4) 0.058(4) 0.007(3) 0.013(3) -0.006(3)
C33 0.041(3) 0.045(4) 0.074(4) -0.003(3) -0.001(3) 0.007(3)
C25 0.054(4) 0.044(3) 0.042(3) -0.002(3) 0.000(3) 0.007(3)
C35 0.053(4) 0.039(3) 0.042(3) 0.001(2) -0.002(3) 0.001(3)
C34 0.054(4) 0.035(3) 0.075(4) 0.000(3) -0.009(3) 0.012(3)
C36 0.070(4) 0.040(3) 0.063(4) 0.003(3) -0.011(4) -0.013(3)
C16 0.037(3) 0.051(3) 0.046(3) -0.001(3) 0.003(3) 0.001(3)
C13 0.047(4) 0.042(3) 0.058(4) -0.005(3) -0.014(3) -0.005(3)
C4 0.086(6) 0.071(5) 0.060(4) -0.015(4) -0.001(4) 0.019(4)
C14 0.050(4) 0.053(4) 0.051(4) -0.016(3) -0.004(3) 0.005(3)
C37 0.109(7) 0.042(4) 0.121(6) -0.026(4) -0.021(5) -0.017(4)
C18 0.059(4) 0.091(5) 0.076(5) 0.020(4) 0.005(4) -0.007(4)
C38 0.090(6) 0.068(5) 0.085(5) 0.004(4) -0.005(4) -0.038(4)
C5 0.070(5) 0.071(5) 0.070(5) -0.018(4) -0.006(4) -0.006(4)
C2 0.032(3) 0.069(4) 0.084(5) -0.004(4) -0.002(3) -0.003(3)
C27 0.107(7) 0.142(8) 0.056(4) -0.005(5) -0.016(5) 0.015(6)
C3 0.051(4) 0.092(6) 0.091(5) -0.016(5) 0.013(4) 0.013(4)
C26 0.050(4) 0.063(4) 0.050(4) 0.005(3) -0.005(3) -0.002(3)

loop_
_atom_type_symbol
_atom_type_description
_atom_type_scat_dispersion_real
_atom_type_scat_dispersion_imag
_atom_type_scat_source
C C 0.0033 0.0016 'International Tables Vol C Tables 4.2.6.8 and 6.1.1.4'
H H 0.0000 0.0000 'International Tables Vol C Tables 4.2.6.8 and 6.1.1.4'
B B 0.0013 0.0007 'International Tables Vol C Tables 4.2.6.8 and 6.1.1.4'
N N 0.0061 0.0033 'International Tables Vol C Tables 4.2.6.8 and 6.1.1.4'
O O 0.0106 0.0060 'International Tables Vol C Tables 4.2.6.8 and 6.1.1.4'
Mo Mo -1.6832 0.6857 'International Tables Vol C Tables 4.2.6.8 and 6.1.1.4'

loop_
_geom_angle_atom_site_label_1
_geom_angle_atom_site_label_2
_geom_angle_atom_site_label_3
_geom_angle
_geom_angle_site_symmetry_1
_geom_angle_site_symmetry_3
_geom_angle_publ_flag
C33 N32 N31 108.2(4) . . ?
C33 N32 B1 130.9(5) . . ?
N31 N32 B1 120.9(4) . . ?
C1 O1 Mo1 161.5(3) . . ?
C1 C6 C5 115.4(6) . . ?
C1 C6 C7' 121.9(6) . . ?
C5 C6 C7' 121.3(7) . . ?
C1 C6 C7 116.6(6) . . ?
C5 C6 C7 125.2(7) . . ?
C7' C6 C7 27.3(5) . . ?
O3 Mo1 O2 103.56(18) . . ?
O3 Mo1 O1 100.87(18) . . ?
O2 Mo1 O1 102.45(17) . . ?
O3 Mo1 N11 89.79(16) . . ?
O2 Mo1 N11 89.80(16) . . ?
O1 Mo1 N11 161.23(15) . . ?
O3 Mo1 N21 88.22(16) . . ?
O2 Mo1 N21 163.85(16) . . ?
O1 Mo1 N21 85.81(15) . . ?
N11 Mo1 N21 79.08(14) . . ?
O3 Mo1 N31 164.45(16) . . ?
O2 Mo1 N31 87.92(16) . . ?
O1 Mo1 N31 86.57(15) . . ?
N11 Mo1 N31 79.65(14) . . ?
N21 Mo1 N31 78.65(15) . . ?
C15 N11 N12 107.3(4) . . ?
C15 N11 Mo1 129.9(3) . . ?
N12 N11 Mo1 122.8(3) . . ?
C25 N21 N22 107.0(4) . . ?
C25 N21 Mo1 131.3(4) . . ?
N22 N21 Mo1 121.8(3) . . ?
C23 N22 N21 109.0(5) . . ?
C23 N22 B1 130.1(5) . . ?
N21 N22 B1 120.9(4) . . ?
N12 B1 N32 107.3(5) . . ?
N12 B1 N22 109.3(5) . . ?
N32 B1 N22 107.6(5) . . ?
C13 N12 N11 107.4(4) . . ?
C13 N12 B1 129.7(5) . . ?
N11 N12 B1 122.9(4) . . ?
C6 C1 C2 122.8(5) . . ?
C6 C1 O1 117.9(5) . . ?
C2 C1 O1 119.3(5) . . ?
C35 N31 N32 107.0(4) . . ?
C35 N31 Mo1 131.9(4) . . ?
N32 N31 Mo1 121.2(3) . . ?
N11 C15 C14 109.3(5) . . ?
N11 C15 C16 122.3(4) . . ?
C14 C15 C16 128.3(5) . . ?
N22 C23 C24 109.1(5) . . ?
C23 C24 C25 106.6(5) . . ?
N32 C33 C34 109.6(5) . . ?
N21 C25 C24 108.3(5) . . ?
N21 C25 C26 122.8(5) . . ?
C24 C25 C26 128.9(5) . . ?
N31 C35 C34 109.5(5) . . ?
N31 C35 C36 121.9(5) . . ?
C34 C35 C36 128.6(5) . . ?
C33 C34 C35 105.7(5) . . ?
C35 C36 C38 110.3(5) . . ?
C35 C36 C37 110.0(5) . . ?
C38 C36 C37 110.1(5) . . ?
C15 C16 C17 110.6(5) . . ?
C15 C16 C18 110.3(5) . . ?
C17 C16 C18 111.3(5) . . ?
N12 C13 C14 109.6(5) . . ?
C5 C4 C3 120.6(6) . . ?
C13 C14 C15 106.4(5) . . ?
C4 C5 C6 122.0(6) . . ?
C1 C2 C3 119.3(6) . . ?
C4 C3 C2 119.8(6) . . ?
C25 C26 C28 111.0(5) . . ?
C25 C26 C27 111.7(5) . . ?
C28 C26 C27 111.3(5) . . ?
C7' C7 C8' 111.4(15) . . ?
C7' C7 C8 58.8(12) . . ?
C8' C7 C8 52.9(8) . . ?
C7' C7 C6 78.8(11) . . ?
C8' C7 C6 133.1(16) . . ?
C8 C7 C6 113.5(8) . . ?
C7' C7 C10 156.3(16) . . ?
C8' C7 C10 60.5(10) . . ?
C8 C7 C10 111.1(8) . . ?
C6 C7 C10 123.7(9) . . ?
C7' C7 C9' 167.1(14) . . ?
C8' C7 C9' 56.1(8) . . ?
C8 C7 C9' 109.1(8) . . ?
C6 C7 C9' 111.9(8) . . ?
C10 C7 C9' 18.2(7) . . ?
C8 C9 C7' 46.9(6) . . ?
C9' C10 C8' 92.0(19) . . ?
C9' C10 C7 110(2) . . ?
C8' C10 C7 44.0(7) . . ?
C8' C8 C7' 73.8(7) . . ?
C8' C8 C7 45.2(8) . . ?
C7' C8 C7 28.7(6) . . ?
C8' C8 C9 148.9(11) . . ?
C7' C8 C9 75.2(8) . . ?
C7 C8 C9 103.7(8) . . ?
C7 C7' C8 92.6(13) . . ?
C7 C7' C6 73.9(11) . . ?
C8 C7' C6 125.7(11) . . ?
C7 C7' C8' 42.0(11) . . ?
C8 C7' C8' 50.8(7) . . ?
C6 C7' C8' 103.0(10) . . ?
C7 C7' C9 149.9(16) . . ?
C8 C7' C9 58.0(6) . . ?
C6 C7' C9 116.5(8) . . ?
C8' C7' C9 108.8(9) . . ?
C7 C8' C8 81.8(8) . . ?
C7 C8' C10 75.6(10) . . ?
C8 C8' C10 150.7(15) . . ?
C7 C8' C9' 87.1(13) . . ?
C8 C8' C9' 168.7(15) . . ?
C10 C8' C9' 23.5(7) . . ?
C7 C8' C7' 26.6(7) . . ?
C8 C8' C7' 55.4(8) . . ?
C10 C8' C7' 99.8(11) . . ?
C9' C8' C7' 113.6(13) . . ?
C10 C9' C8' 64.4(18) . . ?
C10 C9' C7 51.7(17) . . ?
C8' C9' C7 36.8(7) . . ?

loop_
_geom_bond_atom_site_label_1
_geom_bond_atom_site_label_2
_geom_bond_distance
_geom_bond_site_symmetry_2
_geom_bond_publ_flag
C28 C26 1.511(8) . ?
N32 C33 1.347(6) . ?
N32 N31 1.382(5) . ?
N32 B1 1.541(7) . ?
O1 C1 1.376(6) . ?
O1 Mo1 1.866(4) . ?
O2 Mo1 1.695(4) . ?
O3 Mo1 1.700(3) . ?
C17 C16 1.522(7) . ?
C6 C1 1.382(7) . ?
C6 C5 1.401(8) . ?
C6 C7' 1.583(13) . ?
C6 C7 1.550(5) . ?
Mo1 N11 2.202(4) . ?
Mo1 N21 2.342(4) . ?
Mo1 N31 2.339(4) . ?
N11 C15 1.345(6) . ?
N11 N12 1.380(5) . ?
N21 C25 1.349(6) . ?
N21 N22 1.368(5) . ?
N22 C23 1.326(6) . ?
N22 B1 1.522(8) . ?
B1 N12 1.533(8) . ?
N12 C13 1.343(6) . ?
C1 C2 1.362(7) . ?
N31 C35 1.352(6) . ?
C15 C14 1.366(7) . ?
C15 C16 1.508(7) . ?
C23 C24 1.353(7) . ?
C24 C25 1.384(7) . ?
C33 C34 1.369(7) . ?
C25 C26 1.486(7) . ?
C35 C34 1.389(7) . ?
C35 C36 1.503(7) . ?
C36 C38 1.544(8) . ?
C36 C37 1.547(7) . ?
C16 C18 1.516(7) . ?
C13 C14 1.358(7) . ?
C4 C5 1.365(9) . ?
C4 C3 1.340(9) . ?
C2 C3 1.385(8) . ?
C27 C26 1.522(8) . ?
C7 C7' 0.740(14) . ?
C7 C8' 1.105(16) . ?
C7 C8 1.541(5) . ?
C7 C10 1.541(5) . ?
C7 C9' 1.84(2) . ?
C9 C8 1.532(5) . ?
C9 C7' 1.747(15) . ?
C10 C9' 0.613(17) . ?
C10 C8' 1.385(19) . ?
C8 C8' 1.242(14) . ?
C8 C7' 1.319(16) . ?
C7' C8' 1.538(5) . ?
C8' C9' 1.534(5) . ?
